data_7060911
loop_
_publ_author_name
'Huang, Jie'
'Sun, Shaofa'
'Ma, Ping'
'Wang, Jian'
'Lee, Kevin'
'Xing, Yalan'
'Wu, Yang'
'Wang, Gangqiang'

_publ_section_title
;
 Highly diastereoselective spiro-cyclopropanation of
 2-arylidene-1,3-indanediones and dimethylsulfonium ylides
;
_journal_issue 40
_journal_name_full 'New Journal of Chemistry'
_journal_page_first 18776
_journal_page_last 18780
_journal_paper_doi 10.1039/D1NJ02886C
_journal_volume 45
_journal_year 2021
_chemical_formula_moiety 'C25 H18 O4'
_chemical_formula_sum 'C25 H18 O4'
_chemical_formula_weight 382.39
_space_group_crystal_system monoclinic
_space_group_IT_number 14
_space_group_name_Hall '-P 2ybc'
_space_group_name_H-M_alt 'P 1 21/c 1'
_atom_sites_solution_hydrogens geom
_atom_sites_solution_primary dual
_audit_creation_date 2020-11-18
_audit_creation_method
;
Olex2 1.3
(compiled 2020.07.31 svn.rc2a77460 for OlexSys, GUI svn.r6145)
;
_audit_update_record
;
2021-05-24 deposited with the CCDC.	2021-08-10 downloaded from the CCDC.
;
_cell_angle_alpha 90
_cell_angle_beta 104.954(6)
_cell_angle_gamma 90
_cell_formula_units_Z 4
_cell_length_a 10.0932(6)
_cell_length_b 17.3340(10)
_cell_length_c 11.3690(7)
_cell_measurement_reflns_used 3884
_cell_measurement_temperature 149.99(10)
_cell_measurement_theta_max 27.9730
_cell_measurement_theta_min 2.3600
_cell_volume 1921.7(2)
_computing_cell_refinement 'CrysAlisPro 1.171.38.43f (Rigaku OD, 2015)'
_computing_data_collection 'CrysAlisPro 1.171.38.43f (Rigaku OD, 2015)'
_computing_data_reduction 'CrysAlisPro 1.171.38.43f (Rigaku OD, 2015)'
_computing_molecular_graphics 'Olex2 1.3 (Dolomanov et al., 2009)'
_computing_publication_material 'Olex2 1.3 (Dolomanov et al., 2009)'
_computing_structure_refinement 'SHELXL 2018/3 (Sheldrick, 2015)'
_computing_structure_solution 'SHELXT 2018/2 (Sheldrick, 2018)'
_diffrn_ambient_environment N~2~
_diffrn_ambient_temperature 149.99(10)
_diffrn_detector 'CCD plate'
_diffrn_detector_area_resol_mean 5.2684
_diffrn_detector_type AtlasS2
_diffrn_measured_fraction_theta_full 1.000
_diffrn_measured_fraction_theta_max 1.000
_diffrn_measurement_details
;
List of Runs (angles in degrees, time in seconds):

  # Type    Start    End  Width  t~exp~   \w     \q     \k     \f   Frames
#--------------------------------------------------------------------------
  1  \w     16.00  62.00   1.00    2.00    --  -11.43  77.00 -60.00   46
  2  \w    -14.00  41.00   1.00    2.00    --   12.05 -99.00 -60.00   55
  3  \w    -61.00  36.00   1.00    2.00    --   12.05 -37.00  30.00   97
;
_diffrn_measurement_device 'four-circle diffractometer'
_diffrn_measurement_device_type 'SuperNova, Dual, Cu at zero, AtlasS2'
_diffrn_measurement_method '\w scans'
_diffrn_orient_matrix_type 'CrysAlisPro convention (1999,Acta A55,543-557)'
_diffrn_orient_matrix_UB_11 0.0435414000
_diffrn_orient_matrix_UB_12 0.0217734000
_diffrn_orient_matrix_UB_13 0.0472478000
_diffrn_orient_matrix_UB_21 -0.0581225000
_diffrn_orient_matrix_UB_22 0.0184456000
_diffrn_orient_matrix_UB_23 0.0115571000
_diffrn_orient_matrix_UB_31 -0.0041606000
_diffrn_orient_matrix_UB_32 -0.0292948000
_diffrn_orient_matrix_UB_33 0.0425038000
_diffrn_radiation_monochromator mirror
_diffrn_radiation_probe x-ray
_diffrn_radiation_type 'Mo K\a'
_diffrn_radiation_wavelength 0.71073
_diffrn_reflns_av_R_equivalents 0.0264
_diffrn_reflns_av_unetI/netI 0.0334
_diffrn_reflns_Laue_measured_fraction_full 1.000
_diffrn_reflns_Laue_measured_fraction_max 1.000
_diffrn_reflns_limit_h_max 11
_diffrn_reflns_limit_h_min -11
_diffrn_reflns_limit_k_max 20
_diffrn_reflns_limit_k_min -20
_diffrn_reflns_limit_l_max 13
_diffrn_reflns_limit_l_min -11
_diffrn_reflns_number 8529
_diffrn_reflns_point_group_measured_fraction_full 1.000
_diffrn_reflns_point_group_measured_fraction_max 1.000
_diffrn_reflns_theta_full 25.000
_diffrn_reflns_theta_max 25.000
_diffrn_reflns_theta_min 2.088
_diffrn_source 'micro-focus sealed X-ray tube'
_diffrn_source_type 'SuperNova (Mo) X-ray Source'
_exptl_absorpt_coefficient_mu 0.089
_exptl_absorpt_correction_T_max 1.00000
_exptl_absorpt_correction_T_min 0.74611
_exptl_absorpt_correction_type multi-scan
_exptl_absorpt_process_details
;
CrysAlisPro 1.171.38.43f (Rigaku Oxford Diffraction, 2015)
Empirical absorption correction using spherical harmonics,
 implemented in SCALE3 ABSPACK scaling algorithm.
;
_exptl_crystal_colour yellow
_exptl_crystal_colour_primary yellow
_exptl_crystal_density_diffrn 1.322
_exptl_crystal_description block
_exptl_crystal_F_000 800
_exptl_crystal_size_max 0.13
_exptl_crystal_size_mid 0.12
_exptl_crystal_size_min 0.11
_refine_diff_density_max 0.159
_refine_diff_density_min -0.220
_refine_diff_density_rms 0.046
_refine_ls_extinction_method none
_refine_ls_goodness_of_fit_ref 1.076
_refine_ls_hydrogen_treatment constr
_refine_ls_matrix_type full
_refine_ls_number_parameters 263
_refine_ls_number_reflns 3382
_refine_ls_number_restraints 0
_refine_ls_restrained_S_all 1.076
_refine_ls_R_factor_all 0.0508
_refine_ls_R_factor_gt 0.0414
_refine_ls_shift/su_max 0.000
_refine_ls_shift/su_mean 0.000
_refine_ls_structure_factor_coef Fsqd
_refine_ls_weighting_details 'w=1/[\s^2^(Fo^2^)+(0.0412P)^2^+0.4770P] where P=(Fo^2^+2Fc^2^)/3'
_refine_ls_weighting_scheme calc
_refine_ls_wR_factor_gt 0.0931
_refine_ls_wR_factor_ref 0.0989
_reflns_Friedel_coverage 0.000
_reflns_number_gt 2866
_reflns_number_total 3382
_reflns_threshold_expression 'I > 2\s(I)'
_cod_data_source_file d1nj02886c2.cif
_cod_data_source_block hj-017-1
_cod_depositor_comments 'Adding full bibliography for 7060911.cif.'
_cod_database_code 7060911
_shelx_shelxl_version_number 2018/3
_shelx_space_group_comment
;
The symmetry employed for this shelxl refinement is uniquely defined
by the following loop, which should always be used as a source of
symmetry information in preference to the above space-group names.
They are only intended as comments.
;
_reflns_odcompleteness_completeness 99.95
_reflns_odcompleteness_iscentric 1
_reflns_odcompleteness_theta 26.32
_olex2_refinement_description
;
1. Fixed Uiso
 At 1.2 times of:
  All C(H) groups
 At 1.5 times of:
  All C(H,H,H) groups
2.a Ternary CH refined with riding coordinates:
 C8(H8), C9(H9)
2.b Aromatic/amide H refined with riding coordinates:
 C2(H2), C3(H3), C4(H4), C5(H5), C6(H6), C12(H12), C13(H13), C15(H15),
 C16(H16), C22(H22), C23(H23), C24(H24), C25(H25)
2.c Idealised Me refined as rotating group:
 C17(H17A,H17B,H17C)
;
_olex2_date_sample_data_collection 2020-11-18
_olex2_submission_special_instructions 'No special instructions were received'
_oxdiff_exptl_absorpt_empirical_details
;
Empirical correction (ABSPACK) includes:
- Absorption correction using spherical harmonics
- Frame scaling
;
_oxdiff_exptl_absorpt_empirical_full_max 1.262
_oxdiff_exptl_absorpt_empirical_full_min 0.711

loop_
_space_group_symop_operation_xyz
'x, y, z'
'-x, y+1/2, -z+1/2'
'-x, -y, -z'
'x, -y-1/2, z-1/2'

loop_
_atom_site_label
_atom_site_type_symbol
_atom_site_fract_x
_atom_site_fract_y
_atom_site_fract_z
_atom_site_U_iso_or_equiv
_atom_site_adp_type
_atom_site_occupancy
_atom_site_site_symmetry_order
_atom_site_calc_flag
_atom_site_refinement_flags_posn
_atom_site_refinement_flags_adp
_atom_site_refinement_flags_occupancy
_atom_site_disorder_assembly
_atom_site_disorder_group
O1 O 0.24841(12) 0.13835(7) 0.27869(10) 0.0374(3) Uani 1 1 d . . . . .
O2 O 0.39333(11) 0.31189(7) 0.24693(10) 0.0335(3) Uani 1 1 d . . . . .
O3 O 0.63360(11) 0.26004(7) 0.65393(9) 0.0321(3) Uani 1 1 d . . . . .
O4 O 1.02791(11) 0.03234(7) 0.66266(11) 0.0391(3) Uani 1 1 d . . . . .
C1 C 0.16500(15) 0.23804(9) 0.38206(13) 0.0270(4) Uani 1 1 d . . . . .
C2 C 0.18348(16) 0.28414(10) 0.48568(14) 0.0306(4) Uani 1 1 d . . . . .
H2 H 0.263625 0.280055 0.547946 0.037 Uiso 1 1 calc R U . . .
C3 C 0.08271(16) 0.33592(10) 0.49589(15) 0.0338(4) Uani 1 1 d . . . . .
H3 H 0.095255 0.366323 0.565299 0.041 Uiso 1 1 calc R U . . .
C4 C -0.03653(16) 0.34276(10) 0.40357(15) 0.0336(4) Uani 1 1 d . . . . .
H4 H -0.103175 0.378308 0.410365 0.040 Uiso 1 1 calc R U . . .
C5 C -0.05670(16) 0.29658(10) 0.30086(15) 0.0335(4) Uani 1 1 d . . . . .
H5 H -0.137285 0.300799 0.239125 0.040 Uiso 1 1 calc R U . . .
C6 C 0.04263(16) 0.24446(10) 0.29023(14) 0.0307(4) Uani 1 1 d . . . . .
H6 H 0.028314 0.213279 0.221523 0.037 Uiso 1 1 calc R U . . .
C7 C 0.27172(16) 0.18393(9) 0.36315(14) 0.0285(4) Uani 1 1 d . . . . .
C8 C 0.41295(15) 0.18671(9) 0.45006(14) 0.0272(4) Uani 1 1 d . . . . .
H8 H 0.419326 0.167419 0.532367 0.033 Uiso 1 1 calc R U . . .
C9 C 0.53301(16) 0.17153(9) 0.40253(13) 0.0274(4) Uani 1 1 d . . . . .
H9 H 0.510117 0.164300 0.314082 0.033 Uiso 1 1 calc R U . . .
C10 C 0.50498(15) 0.25505(9) 0.44202(13) 0.0264(4) Uani 1 1 d . . . . .
C11 C 0.66084(16) 0.13142(9) 0.46835(13) 0.0267(4) Uani 1 1 d . . . . .
C12 C 0.78296(16) 0.15179(10) 0.44232(14) 0.0312(4) Uani 1 1 d . . . . .
H12 H 0.781440 0.187791 0.381341 0.037 Uiso 1 1 calc R U . . .
C13 C 0.90684(17) 0.12016(9) 0.50435(14) 0.0314(4) Uani 1 1 d . . . . .
H13 H 0.987541 0.135246 0.485807 0.038 Uiso 1 1 calc R U . . .
C14 C 0.91011(16) 0.06586(9) 0.59431(14) 0.0302(4) Uani 1 1 d . . . . .
C15 C 0.78864(17) 0.04275(9) 0.61950(15) 0.0336(4) Uani 1 1 d . . . . .
H15 H 0.790022 0.005230 0.678275 0.040 Uiso 1 1 calc R U . . .
C16 C 0.66555(17) 0.07549(9) 0.55722(15) 0.0316(4) Uani 1 1 d . . . . .
H16 H 0.584695 0.059900 0.574983 0.038 Uiso 1 1 calc R U . . .
C17 C 1.15461(17) 0.06413(11) 0.65071(17) 0.0420(5) Uani 1 1 d . . . . .
H17A H 1.160712 0.057940 0.568361 0.063 Uiso 1 1 calc R U . . .
H17B H 1.229738 0.037785 0.704856 0.063 Uiso 1 1 calc R U . . .
H17C H 1.158398 0.118004 0.670900 0.063 Uiso 1 1 calc R U . . .
C18 C 0.47201(15) 0.31659(9) 0.34781(14) 0.0269(4) Uani 1 1 d . . . . .
C19 C 0.55614(15) 0.38477(9) 0.40075(14) 0.0280(4) Uani 1 1 d . . . . .
C20 C 0.63105(15) 0.36838(9) 0.51943(14) 0.0278(4) Uani 1 1 d . . . . .
C21 C 0.59681(15) 0.28957(9) 0.55390(14) 0.0264(4) Uani 1 1 d . . . . .
C22 C 0.72108(17) 0.42183(10) 0.58812(16) 0.0364(4) Uani 1 1 d . . . . .
H22 H 0.770944 0.410704 0.667177 0.044 Uiso 1 1 calc R U . . .
C23 C 0.7340(2) 0.49214(11) 0.53487(17) 0.0437(5) Uani 1 1 d . . . . .
H23 H 0.794424 0.528761 0.578489 0.052 Uiso 1 1 calc R U . . .
C24 C 0.6582(2) 0.50908(11) 0.41716(17) 0.0432(5) Uani 1 1 d . . . . .
H24 H 0.668366 0.556997 0.383744 0.052 Uiso 1 1 calc R U . . .
C25 C 0.56775(18) 0.45602(10) 0.34874(16) 0.0357(4) Uani 1 1 d . . . . .
H25 H 0.516445 0.467778 0.270399 0.043 Uiso 1 1 calc R U . . .

loop_
_atom_site_aniso_label
_atom_site_aniso_U_11
_atom_site_aniso_U_22
_atom_site_aniso_U_33
_atom_site_aniso_U_23
_atom_site_aniso_U_13
_atom_site_aniso_U_12
O1 0.0403(7) 0.0363(7) 0.0304(6) -0.0056(6) -0.0002(5) -0.0044(5)
O2 0.0320(6) 0.0436(7) 0.0236(6) 0.0031(5) 0.0050(5) -0.0005(5)
O3 0.0306(6) 0.0398(7) 0.0244(6) -0.0008(5) 0.0043(5) 0.0004(5)
O4 0.0355(7) 0.0380(7) 0.0455(7) 0.0111(6) 0.0137(5) 0.0070(5)
C1 0.0267(8) 0.0319(9) 0.0221(8) 0.0038(7) 0.0059(6) -0.0096(7)
C2 0.0269(8) 0.0396(10) 0.0238(8) 0.0034(8) 0.0037(6) -0.0087(7)
C3 0.0341(9) 0.0411(10) 0.0276(9) -0.0024(8) 0.0104(7) -0.0070(8)
C4 0.0281(9) 0.0399(10) 0.0349(9) 0.0056(8) 0.0123(7) -0.0031(8)
C5 0.0245(8) 0.0451(10) 0.0286(9) 0.0074(8) 0.0030(7) -0.0077(8)
C6 0.0298(8) 0.0380(9) 0.0234(8) 0.0012(7) 0.0050(7) -0.0103(8)
C7 0.0330(9) 0.0307(9) 0.0213(8) 0.0037(7) 0.0060(7) -0.0097(7)
C8 0.0277(8) 0.0315(9) 0.0218(8) 0.0022(7) 0.0050(6) -0.0049(7)
C9 0.0336(8) 0.0296(9) 0.0191(8) -0.0013(7) 0.0072(6) -0.0062(7)
C10 0.0256(8) 0.0307(9) 0.0236(8) -0.0001(7) 0.0073(6) -0.0033(7)
C11 0.0326(8) 0.0259(8) 0.0227(8) -0.0018(7) 0.0092(7) -0.0035(7)
C12 0.0367(9) 0.0325(9) 0.0254(8) 0.0038(7) 0.0096(7) -0.0064(8)
C13 0.0309(9) 0.0339(9) 0.0313(9) 0.0016(8) 0.0113(7) -0.0054(7)
C14 0.0346(9) 0.0265(9) 0.0304(9) -0.0023(7) 0.0099(7) 0.0006(7)
C15 0.0423(10) 0.0268(9) 0.0359(9) 0.0067(8) 0.0180(8) 0.0001(8)
C16 0.0341(9) 0.0297(9) 0.0352(9) 0.0004(8) 0.0161(7) -0.0047(7)
C17 0.0331(9) 0.0458(11) 0.0460(11) 0.0013(9) 0.0080(8) 0.0008(8)
C18 0.0238(8) 0.0347(9) 0.0246(8) -0.0001(7) 0.0103(7) 0.0004(7)
C19 0.0284(8) 0.0307(9) 0.0289(8) -0.0019(7) 0.0143(7) 0.0018(7)
C20 0.0262(8) 0.0311(9) 0.0290(8) -0.0050(7) 0.0127(7) -0.0004(7)
C21 0.0204(7) 0.0346(9) 0.0254(8) -0.0032(7) 0.0080(6) 0.0015(7)
C22 0.0387(9) 0.0396(10) 0.0330(9) -0.0087(8) 0.0129(8) -0.0070(8)
C23 0.0528(11) 0.0368(10) 0.0456(11) -0.0125(9) 0.0203(9) -0.0155(9)
C24 0.0584(12) 0.0300(9) 0.0497(11) -0.0019(9) 0.0293(10) -0.0072(9)
C25 0.0424(10) 0.0356(10) 0.0343(9) 0.0016(8) 0.0193(8) 0.0023(8)

loop_
_atom_type_symbol
_atom_type_description
_atom_type_scat_dispersion_real
_atom_type_scat_dispersion_imag
_atom_type_scat_source
C C 0.0033 0.0016 'International Tables Vol C Tables 4.2.6.8 and 6.1.1.4'
H H 0.0000 0.0000 'International Tables Vol C Tables 4.2.6.8 and 6.1.1.4'
O O 0.0106 0.0060 'International Tables Vol C Tables 4.2.6.8 and 6.1.1.4'

loop_
_geom_angle_atom_site_label_1
_geom_angle_atom_site_label_2
_geom_angle_atom_site_label_3
_geom_angle
_geom_angle_site_symmetry_1
_geom_angle_site_symmetry_3
_geom_angle_publ_flag
C14 O4 C17 116.67(13) . . ?
C2 C1 C6 118.93(15) . . ?
C2 C1 C7 122.67(14) . . ?
C6 C1 C7 118.37(14) . . ?
C1 C2 H2 120.0 . . ?
C3 C2 C1 120.08(14) . . ?
C3 C2 H2 120.0 . . ?
C2 C3 H3 119.8 . . ?
C4 C3 C2 120.44(16) . . ?
C4 C3 H3 119.8 . . ?
C3 C4 H4 120.0 . . ?
C3 C4 C5 119.97(16) . . ?
C5 C4 H4 120.0 . . ?
C4 C5 H5 120.0 . . ?
C6 C5 C4 120.02(15) . . ?
C6 C5 H5 120.0 . . ?
C1 C6 H6 119.7 . . ?
C5 C6 C1 120.55(16) . . ?
C5 C6 H6 119.7 . . ?
O1 C7 C1 121.58(14) . . ?
O1 C7 C8 119.58(15) . . ?
C1 C7 C8 118.83(14) . . ?
C7 C8 H8 115.6 . . ?
C7 C8 C10 118.21(13) . . ?
C9 C8 C7 118.76(13) . . ?
C9 C8 H8 115.6 . . ?
C9 C8 C10 62.89(10) . . ?
C10 C8 H8 115.6 . . ?
C8 C9 H9 113.6 . . ?
C8 C9 C10 60.13(10) . . ?
C8 C9 C11 126.05(13) . . ?
C10 C9 H9 113.6 . . ?
C11 C9 H9 113.6 . . ?
C11 C9 C10 119.12(13) . . ?
C8 C10 C9 56.98(10) . . ?
C18 C10 C8 125.08(13) . . ?
C18 C10 C9 118.75(12) . . ?
C18 C10 C21 107.49(13) . . ?
C21 C10 C8 121.01(13) . . ?
C21 C10 C9 119.84(13) . . ?
C12 C11 C9 118.53(14) . . ?
C12 C11 C16 117.82(15) . . ?
C16 C11 C9 123.63(14) . . ?
C11 C12 H12 119.1 . . ?
C13 C12 C11 121.87(15) . . ?
C13 C12 H12 119.1 . . ?
C12 C13 H13 120.2 . . ?
C12 C13 C14 119.55(15) . . ?
C14 C13 H13 120.2 . . ?
O4 C14 C13 123.99(14) . . ?
O4 C14 C15 116.35(14) . . ?
C13 C14 C15 119.65(15) . . ?
C14 C15 H15 120.0 . . ?
C16 C15 C14 120.03(15) . . ?
C16 C15 H15 120.0 . . ?
C11 C16 H16 119.5 . . ?
C15 C16 C11 121.01(15) . . ?
C15 C16 H16 119.5 . . ?
O4 C17 H17A 109.5 . . ?
O4 C17 H17B 109.5 . . ?
O4 C17 H17C 109.5 . . ?
H17A C17 H17B 109.5 . . ?
H17A C17 H17C 109.5 . . ?
H17B C17 H17C 109.5 . . ?
O2 C18 C10 126.92(14) . . ?
O2 C18 C19 126.81(15) . . ?
C10 C18 C19 106.26(13) . . ?
C20 C19 C18 109.85(14) . . ?
C25 C19 C18 129.54(15) . . ?
C25 C19 C20 120.61(16) . . ?
C19 C20 C21 109.71(14) . . ?
C22 C20 C19 121.38(15) . . ?
C22 C20 C21 128.90(15) . . ?
O3 C21 C10 127.00(15) . . ?
O3 C21 C20 126.75(14) . . ?
C20 C21 C10 106.23(13) . . ?
C20 C22 H22 121.2 . . ?
C23 C22 C20 117.65(16) . . ?
C23 C22 H22 121.2 . . ?
C22 C23 H23 119.4 . . ?
C22 C23 C24 121.14(17) . . ?
C24 C23 H23 119.4 . . ?
C23 C24 H24 119.4 . . ?
C25 C24 C23 121.30(17) . . ?
C25 C24 H24 119.4 . . ?
C19 C25 H25 121.1 . . ?
C24 C25 C19 117.90(16) . . ?
C24 C25 H25 121.1 . . ?

loop_
_geom_bond_atom_site_label_1
_geom_bond_atom_site_label_2
_geom_bond_distance
_geom_bond_site_symmetry_2
_geom_bond_publ_flag
O1 C7 1.2185(19) . ?
O2 C18 1.2176(18) . ?
O3 C21 1.2146(18) . ?
O4 C14 1.3704(19) . ?
O4 C17 1.431(2) . ?
C1 C2 1.396(2) . ?
C1 C6 1.401(2) . ?
C1 C7 1.485(2) . ?
C2 H2 0.9300 . ?
C2 C3 1.384(2) . ?
C3 H3 0.9300 . ?
C3 C4 1.383(2) . ?
C4 H4 0.9300 . ?
C4 C5 1.387(2) . ?
C5 H5 0.9300 . ?
C5 C6 1.378(2) . ?
C6 H6 0.9300 . ?
C7 C8 1.511(2) . ?
C8 H8 0.9800 . ?
C8 C9 1.472(2) . ?
C8 C10 1.523(2) . ?
C9 H9 0.9800 . ?
C9 C10 1.563(2) . ?
C9 C11 1.486(2) . ?
C10 C18 1.487(2) . ?
C10 C21 1.492(2) . ?
C11 C12 1.386(2) . ?
C11 C16 1.392(2) . ?
C12 H12 0.9300 . ?
C12 C13 1.381(2) . ?
C13 H13 0.9300 . ?
C13 C14 1.384(2) . ?
C14 C15 1.388(2) . ?
C15 H15 0.9300 . ?
C15 C16 1.383(2) . ?
C16 H16 0.9300 . ?
C17 H17A 0.9600 . ?
C17 H17B 0.9600 . ?
C17 H17C 0.9600 . ?
C18 C19 1.489(2) . ?
C19 C20 1.395(2) . ?
C19 C25 1.387(2) . ?
C20 C21 1.486(2) . ?
C20 C22 1.388(2) . ?
C22 H22 0.9300 . ?
C22 C23 1.382(3) . ?
C23 H23 0.9300 . ?
C23 C24 1.391(3) . ?
C24 H24 0.9300 . ?
C24 C25 1.385(2) . ?
C25 H25 0.9300 . ?

loop_
_geom_torsion_atom_site_label_1
_geom_torsion_atom_site_label_2
_geom_torsion_atom_site_label_3
_geom_torsion_atom_site_label_4
_geom_torsion
_geom_torsion_site_symmetry_1
_geom_torsion_site_symmetry_2
_geom_torsion_site_symmetry_3
_geom_torsion_site_symmetry_4
_geom_torsion_publ_flag
O1 C7 C8 C9 33.9(2) . . . . ?
O1 C7 C8 C10 106.72(17) . . . . ?
O2 C18 C19 C20 178.70(15) . . . . ?
O2 C18 C19 C25 -2.0(3) . . . . ?
O4 C14 C15 C16 178.04(14) . . . . ?
C1 C2 C3 C4 -0.3(2) . . . . ?
C1 C7 C8 C9 -145.16(14) . . . . ?
C1 C7 C8 C10 -72.35(18) . . . . ?
C2 C1 C6 C5 1.3(2) . . . . ?
C2 C1 C7 O1 172.05(14) . . . . ?
C2 C1 C7 C8 -8.9(2) . . . . ?
C2 C3 C4 C5 1.1(2) . . . . ?
C3 C4 C5 C6 -0.7(2) . . . . ?
C4 C5 C6 C1 -0.6(2) . . . . ?
C6 C1 C2 C3 -0.9(2) . . . . ?
C6 C1 C7 O1 -9.9(2) . . . . ?
C6 C1 C7 C8 169.19(13) . . . . ?
C7 C1 C2 C3 177.20(15) . . . . ?
C7 C1 C6 C5 -176.82(14) . . . . ?
C7 C8 C9 C10 108.95(15) . . . . ?
C7 C8 C9 C11 -145.03(15) . . . . ?
C7 C8 C10 C9 -109.80(16) . . . . ?
C7 C8 C10 C18 -5.7(2) . . . . ?
C7 C8 C10 C21 142.63(15) . . . . ?
C8 C9 C10 C18 -115.17(15) . . . . ?
C8 C9 C10 C21 109.61(15) . . . . ?
C8 C9 C11 C12 -149.75(16) . . . . ?
C8 C9 C11 C16 28.7(2) . . . . ?
C8 C10 C18 O2 -23.4(2) . . . . ?
C8 C10 C18 C19 157.46(14) . . . . ?
C8 C10 C21 O3 18.2(2) . . . . ?
C8 C10 C21 C20 -160.13(13) . . . . ?
C9 C8 C10 C18 104.15(16) . . . . ?
C9 C8 C10 C21 -107.56(16) . . . . ?
C9 C10 C18 O2 44.6(2) . . . . ?
C9 C10 C18 C19 -134.51(13) . . . . ?
C9 C10 C21 O3 -48.9(2) . . . . ?
C9 C10 C21 C20 132.71(14) . . . . ?
C9 C11 C12 C13 176.41(15) . . . . ?
C9 C11 C16 C15 -176.90(15) . . . . ?
C10 C8 C9 C11 106.02(17) . . . . ?
C10 C9 C11 C12 -77.19(18) . . . . ?
C10 C9 C11 C16 101.25(18) . . . . ?
C10 C18 C19 C20 -2.16(17) . . . . ?
C10 C18 C19 C25 177.18(15) . . . . ?
C11 C9 C10 C8 -117.19(15) . . . . ?
C11 C9 C10 C18 127.64(15) . . . . ?
C11 C9 C10 C21 -7.6(2) . . . . ?
C11 C12 C13 C14 0.8(2) . . . . ?
C12 C11 C16 C15 1.5(2) . . . . ?
C12 C13 C14 O4 -178.58(15) . . . . ?
C12 C13 C14 C15 1.2(2) . . . . ?
C13 C14 C15 C16 -1.8(2) . . . . ?
C14 C15 C16 C11 0.4(2) . . . . ?
C16 C11 C12 C13 -2.1(2) . . . . ?
C17 O4 C14 C13 9.2(2) . . . . ?
C17 O4 C14 C15 -170.67(14) . . . . ?
C18 C10 C21 O3 171.41(14) . . . . ?
C18 C10 C21 C20 -6.94(16) . . . . ?
C18 C19 C20 C21 -2.25(17) . . . . ?
C18 C19 C20 C22 178.12(14) . . . . ?
C18 C19 C25 C24 -177.69(15) . . . . ?
C19 C20 C21 O3 -172.61(15) . . . . ?
C19 C20 C21 C10 5.74(17) . . . . ?
C19 C20 C22 C23 0.1(2) . . . . ?
C20 C19 C25 C24 1.6(2) . . . . ?
C20 C22 C23 C24 0.8(3) . . . . ?
C21 C10 C18 O2 -175.22(15) . . . . ?
C21 C10 C18 C19 5.65(16) . . . . ?
C21 C20 C22 C23 -179.47(16) . . . . ?
C22 C20 C21 O3 7.0(3) . . . . ?
C22 C20 C21 C10 -174.67(15) . . . . ?
C22 C23 C24 C25 -0.5(3) . . . . ?
C23 C24 C25 C19 -0.7(3) . . . . ?
C25 C19 C20 C21 178.34(14) . . . . ?
C25 C19 C20 C22 -1.3(2) . . . . ?
